data_4304936
loop_
_publ_author_name
'Hyui Sul Lee'
'Sven-Oliver Hauber'
'Denis Vindu\<s'
'Mark Niemeyer'

_publ_contact_author_address
;
Institut f\"ur Anorganische und Analytische Chemie
Johannes Gutenberg-Universit\"at Mainz
Duesbergweg 10-14
D-55099 Mainz
Germany
;
_publ_contact_author_email niemeyer@uni-mainz.de
_publ_contact_author_name 'Mark Niemeyer'
_publ_section_title
;
Isostructural Potassium and Thallium Salts of Sterically Crowded Triazenes:
A Structural and Computational Study
;
_journal_name_full 'Inorganic Chemistry'
_journal_page_first 4401
_journal_page_last 4412
_journal_paper_doi 10.1021/ic800029z
_journal_volume 47
_journal_year 2008
_chemical_formula_sum 'C44 H42 N3 Tl'
_chemical_formula_weight 817.18
_chemical_melting_point '206-207 deg.C (dec.)'
_chemical_name_systematic
;
((1,3-bis(3,5,3'',5''-tetramethyl-1,1':3';1''-terphenyl-2'))
(triazenido-N,N'))thallium
;
_space_group_IT_number 15
_symmetry_cell_setting monoclinic
_symmetry_space_group_name_Hall '-C 2yc'
_symmetry_space_group_name_H-M 'C 1 2/c 1'
_atom_sites_solution_hydrogens geom
_atom_sites_solution_primary direct
_atom_sites_solution_secondary difmap
_audit_creation_method SHELXL-97
_cell_angle_alpha 90.00
_cell_angle_beta 119.064(11)
_cell_angle_gamma 90.00
_cell_formula_units_Z 8
_cell_length_a 25.457(5)
_cell_length_b 13.4261(19)
_cell_length_c 24.900(3)
_cell_measurement_reflns_used 45
_cell_measurement_temperature 173(2)
_cell_measurement_theta_max 12.5
_cell_measurement_theta_min 5.0
_cell_volume 7439(2)
_computing_structure_refinement 'SHELXL-97 (Sheldrick, 1997)'
_computing_structure_solution 'SHELXS-97 (Sheldrick, 1990)'
_diffrn_ambient_temperature 173(2)
_diffrn_measured_fraction_theta_full 0.997
_diffrn_measured_fraction_theta_max 0.997
_diffrn_measurement_device_type 'Siemens P4'
_diffrn_radiation_monochromator graphite
_diffrn_radiation_source 'fine-focus sealed tube'
_diffrn_radiation_type MoK\a
_diffrn_radiation_wavelength 0.71073
_diffrn_reflns_av_R_equivalents 0.0625
_diffrn_reflns_av_sigmaI/netI 0.0715
_diffrn_reflns_limit_h_max 32
_diffrn_reflns_limit_h_min 0
_diffrn_reflns_limit_k_max 17
_diffrn_reflns_limit_k_min 0
_diffrn_reflns_limit_l_max 27
_diffrn_reflns_limit_l_min -31
_diffrn_reflns_number 8289
_diffrn_reflns_theta_full 27.00
_diffrn_reflns_theta_max 27.00
_diffrn_reflns_theta_min 1.87
_diffrn_standards_decay_% 0.2
_diffrn_standards_interval_count 298
_diffrn_standards_number 2
_exptl_absorpt_coefficient_mu 4.376
_exptl_absorpt_correction_T_max 0.367
_exptl_absorpt_correction_T_min 0.198
_exptl_absorpt_correction_type psi-scan
_exptl_crystal_colour 'light yellow'
_exptl_crystal_density_diffrn 1.459
_exptl_crystal_density_method 'not measured'
_exptl_crystal_description prism
_exptl_crystal_F_000 3264
_exptl_crystal_size_max 0.50
_exptl_crystal_size_mid 0.40
_exptl_crystal_size_min 0.35
_refine_diff_density_max 1.117
_refine_diff_density_min -1.215
_refine_diff_density_rms 0.117
_refine_ls_extinction_method none
_refine_ls_goodness_of_fit_ref 0.858
_refine_ls_hydrogen_treatment refU
_refine_ls_matrix_type full
_refine_ls_number_parameters 444
_refine_ls_number_reflns 8105
_refine_ls_number_restraints 0
_refine_ls_restrained_S_all 0.858
_refine_ls_R_factor_all 0.0541
_refine_ls_R_factor_gt 0.0324
_refine_ls_shift/su_max 0.002
_refine_ls_shift/su_mean 0.000
_refine_ls_structure_factor_coef Fsqd
_refine_ls_weighting_details 'calc w=1/[\s^2^(Fo^2^)+(0.0305P)^2^] where P=(Fo^2^+2Fc^2^)/3'
_refine_ls_weighting_scheme calc
_refine_ls_wR_factor_gt 0.0717
_refine_ls_wR_factor_ref 0.0756
_reflns_number_gt 5577
_reflns_number_total 8105
_reflns_threshold_expression >2sigma(I)
_cod_data_source_file ic800029z-file003_9.cif
_cod_data_source_block 3d
_cod_database_code 4304936

loop_
_symmetry_equiv_pos_as_xyz
'x, y, z'
'-x, y, -z+1/2'
'x+1/2, y+1/2, z'
'-x+1/2, y+1/2, -z+1/2'
'-x, -y, -z'
'x, -y, z-1/2'
'-x+1/2, -y+1/2, -z'
'x+1/2, -y+1/2, z-1/2'

loop_
_atom_site_label
_atom_site_type_symbol
_atom_site_fract_x
_atom_site_fract_y
_atom_site_fract_z
_atom_site_U_iso_or_equiv
_atom_site_adp_type
_atom_site_occupancy
_atom_site_symmetry_multiplicity
_atom_site_calc_flag
_atom_site_refinement_flags
_atom_site_disorder_assembly
_atom_site_disorder_group
Tl Tl 0.045877(8) 0.661115(13) 0.215983(9) 0.03565(6) Uani 1 1 d . . .
N1 N 0.04278(14) 0.8075(2) 0.29343(15) 0.0205(7) Uani 1 1 d . . .
N2 N 0.0000 0.8613(3) 0.2500 0.0207(10) Uani 1 2 d S . .
N3 N 0.04209(14) 0.5165(2) 0.29385(14) 0.0225(7) Uani 1 1 d . . .
N4 N 0.0000 0.4622(3) 0.2500 0.0198(10) Uani 1 2 d S . .
C11 C 0.08500(18) 0.8719(3) 0.34036(18) 0.0226(9) Uani 1 1 d . . .
C12 C 0.14638(18) 0.8569(3) 0.36051(18) 0.0247(9) Uani 1 1 d . . .
C13 C 0.18883(18) 0.9169(3) 0.40699(19) 0.0329(10) Uani 1 1 d . . .
H13A H 0.2303 0.9056 0.4210 0.038(3) Uiso 1 1 calc R . .
C14 C 0.17199(19) 0.9925(4) 0.4332(2) 0.0361(11) Uani 1 1 d . . .
H14A H 0.2012 1.0343 0.4641 0.038(3) Uiso 1 1 calc R . .
C15 C 0.11133(19) 1.0057(3) 0.41335(19) 0.0315(10) Uani 1 1 d . . .
H15A H 0.0995 1.0575 0.4313 0.038(3) Uiso 1 1 calc R . .
C16 C 0.06706(18) 0.9467(3) 0.36843(18) 0.0258(9) Uani 1 1 d . . .
C21 C 0.16899(16) 0.7796(3) 0.33333(19) 0.0252(9) Uani 1 1 d . . .
C22 C 0.19758(18) 0.6946(3) 0.3662(2) 0.0286(9) Uani 1 1 d . . .
H22A H 0.1993 0.6830 0.4046 0.038(3) Uiso 1 1 calc R . .
C23 C 0.22398(17) 0.6254(3) 0.3445(2) 0.0285(9) Uani 1 1 d . . .
C24 C 0.22221(18) 0.6452(3) 0.2888(2) 0.0315(10) Uani 1 1 d . . .
H24A H 0.2407 0.5999 0.2738 0.038(3) Uiso 1 1 calc R . .
C25 C 0.19400(19) 0.7299(3) 0.2544(2) 0.0303(10) Uani 1 1 d . . .
C26 C 0.16772(18) 0.7962(3) 0.2775(2) 0.0290(9) Uani 1 1 d . . .
H26A H 0.1484 0.8543 0.2545 0.038(3) Uiso 1 1 calc R . .
C31 C 0.00368(17) 0.9627(3) 0.35563(18) 0.0236(8) Uani 1 1 d . . .
C32 C -0.01026(18) 0.9339(3) 0.40072(19) 0.0278(9) Uani 1 1 d . . .
H32A H 0.0188 0.8985 0.4356 0.038(3) Uiso 1 1 calc R . .
C33 C -0.06609(19) 0.9557(3) 0.3963(2) 0.0298(9) Uani 1 1 d . . .
C34 C -0.10806(18) 1.0071(3) 0.3447(2) 0.0314(10) Uani 1 1 d . . .
H34A H -0.1460 1.0227 0.3412 0.038(3) Uiso 1 1 calc R . .
C35 C -0.09623(18) 1.0364(3) 0.29812(19) 0.0281(9) Uani 1 1 d . . .
C36 C -0.03994(18) 1.0132(3) 0.3046(2) 0.0286(10) Uani 1 1 d . . .
H36A H -0.0311 1.0326 0.2731 0.038(3) Uiso 1 1 calc R . .
C41 C 0.08772(18) 0.4522(3) 0.33700(18) 0.0233(9) Uani 1 1 d . . .
C42 C 0.10854(18) 0.4669(3) 0.40039(18) 0.0263(9) Uani 1 1 d . . .
C43 C 0.1533(2) 0.4069(4) 0.4428(2) 0.0392(11) Uani 1 1 d . . .
H43A H 0.1676 0.4182 0.4853 0.038(3) Uiso 1 1 calc R . .
C44 C 0.1784(2) 0.3295(4) 0.4249(2) 0.0449(13) Uani 1 1 d . . .
H44A H 0.2080 0.2870 0.4548 0.038(3) Uiso 1 1 calc R . .
C45 C 0.1592(2) 0.3163(3) 0.3632(2) 0.0393(12) Uani 1 1 d . . .
H45A H 0.1766 0.2647 0.3509 0.038(3) Uiso 1 1 calc R . .
C46 C 0.11483(18) 0.3767(3) 0.31808(19) 0.0284(9) Uani 1 1 d . . .
C51 C 0.08139(19) 0.5437(3) 0.42289(17) 0.0270(9) Uani 1 1 d . . .
C52 C 0.1168(2) 0.6236(3) 0.45812(19) 0.0300(9) Uani 1 1 d . . .
H52A H 0.1571 0.6295 0.4657 0.038(3) Uiso 1 1 calc R . .
C53 C 0.0941(2) 0.6946(3) 0.48213(19) 0.0300(10) Uani 1 1 d . . .
C54 C 0.0357(2) 0.6839(3) 0.47126(19) 0.0311(10) Uani 1 1 d . . .
H54A H 0.0196 0.7324 0.4870 0.038(3) Uiso 1 1 calc R . .
C55 C 0.00000(19) 0.6039(3) 0.43783(19) 0.0288(9) Uani 1 1 d . . .
C56 C 0.02335(19) 0.5352(3) 0.41295(18) 0.0272(9) Uani 1 1 d . . .
H56A H -0.0011 0.4818 0.3887 0.038(3) Uiso 1 1 calc R . .
C61 C 0.10257(19) 0.3618(3) 0.2538(2) 0.0281(9) Uani 1 1 d . . .
C62 C 0.1448(2) 0.3959(3) 0.2372(2) 0.0334(10) Uani 1 1 d . . .
H62A H 0.1786 0.4328 0.2663 0.038(3) Uiso 1 1 calc R . .
C63 C 0.1387(2) 0.3772(3) 0.1794(2) 0.0326(10) Uani 1 1 d . . .
C64 C 0.0887(2) 0.3247(3) 0.1372(2) 0.0332(10) Uani 1 1 d . . .
H64A H 0.0840 0.3121 0.0976 0.038(3) Uiso 1 1 calc R . .
C65 C 0.0453(2) 0.2900(3) 0.1512(2) 0.0305(10) Uani 1 1 d . . .
C66 C 0.05255(19) 0.3085(3) 0.20923(19) 0.0264(9) Uani 1 1 d . . .
H66A H 0.0232 0.2846 0.2192 0.038(3) Uiso 1 1 calc R . .
C231 C 0.2544(2) 0.5350(4) 0.3822(2) 0.0403(11) Uani 1 1 d . . .
H23A H 0.2685 0.4927 0.3598 0.087(4) Uiso 1 1 calc R . .
H23B H 0.2258 0.4976 0.3902 0.087(4) Uiso 1 1 calc R . .
H23C H 0.2887 0.5556 0.4213 0.087(4) Uiso 1 1 calc R . .
C251 C 0.1945(2) 0.7513(4) 0.1947(2) 0.0485(13) Uani 1 1 d . . .
H25A H 0.1620 0.7980 0.1699 0.087(4) Uiso 1 1 calc R . .
H25B H 0.1885 0.6891 0.1719 0.087(4) Uiso 1 1 calc R . .
H25C H 0.2332 0.7807 0.2039 0.087(4) Uiso 1 1 calc R . .
C331 C -0.0796(2) 0.9223(4) 0.4467(2) 0.0450(13) Uani 1 1 d . . .
H33A H -0.1050 0.9720 0.4517 0.087(4) Uiso 1 1 calc R . .
H33B H -0.0419 0.9151 0.4853 0.087(4) Uiso 1 1 calc R . .
H33C H -0.1006 0.8582 0.4354 0.087(4) Uiso 1 1 calc R . .
C351 C -0.14306(19) 1.0904(4) 0.2419(2) 0.0376(11) Uani 1 1 d . . .
H35A H -0.1805 1.0521 0.2234 0.087(4) Uiso 1 1 calc R . .
H35B H -0.1287 1.0978 0.2121 0.087(4) Uiso 1 1 calc R . .
H35C H -0.1503 1.1564 0.2539 0.087(4) Uiso 1 1 calc R . .
C531 C 0.1338(2) 0.7820(3) 0.5191(2) 0.0413(12) Uani 1 1 d . . .
H53A H 0.1725 0.7566 0.5512 0.087(4) Uiso 1 1 calc R . .
H53B H 0.1138 0.8190 0.5380 0.087(4) Uiso 1 1 calc R . .
H53C H 0.1404 0.8262 0.4916 0.087(4) Uiso 1 1 calc R . .
C551 C -0.0631(2) 0.5918(4) 0.4289(2) 0.0464(13) Uani 1 1 d . . .
H55A H -0.0741 0.6516 0.4437 0.087(4) Uiso 1 1 calc R . .
H55B H -0.0643 0.5337 0.4520 0.087(4) Uiso 1 1 calc R . .
H55C H -0.0914 0.5823 0.3851 0.087(4) Uiso 1 1 calc R . .
C631 C 0.1854(2) 0.4138(4) 0.1629(2) 0.0493(13) Uani 1 1 d . . .
H63A H 0.1652 0.4406 0.1210 0.087(4) Uiso 1 1 calc R . .
H63B H 0.2114 0.3583 0.1653 0.087(4) Uiso 1 1 calc R . .
H63C H 0.2096 0.4662 0.1917 0.087(4) Uiso 1 1 calc R . .
C651 C -0.0098(2) 0.2355(4) 0.1036(2) 0.0396(11) Uani 1 1 d . . .
H65A H -0.0364 0.2204 0.1206 0.087(4) Uiso 1 1 calc R . .
H65B H 0.0025 0.1733 0.0923 0.087(4) Uiso 1 1 calc R . .
H65C H -0.0311 0.2775 0.0671 0.087(4) Uiso 1 1 calc R . .

loop_
_atom_site_aniso_label
_atom_site_aniso_U_11
_atom_site_aniso_U_22
_atom_site_aniso_U_33
_atom_site_aniso_U_23
_atom_site_aniso_U_13
_atom_site_aniso_U_12
Tl 0.04364(10) 0.02977(8) 0.04884(11) -0.01047(10) 0.03448(9) -0.00949(10)
N1 0.0182(17) 0.0196(16) 0.0204(18) 0.0003(13) 0.0068(15) 0.0040(13)
N2 0.017(2) 0.025(3) 0.021(2) 0.000 0.010(2) 0.000
N3 0.0204(17) 0.0249(18) 0.0188(17) -0.0004(14) 0.0068(14) 0.0021(14)
N4 0.018(2) 0.022(2) 0.018(2) 0.000 0.007(2) 0.000
C11 0.020(2) 0.025(2) 0.022(2) 0.0033(16) 0.0089(18) 0.0041(16)
C12 0.021(2) 0.026(2) 0.023(2) -0.0015(16) 0.0079(17) 0.0001(16)
C13 0.014(2) 0.043(3) 0.030(2) -0.007(2) 0.0019(19) -0.0009(19)
C14 0.023(2) 0.042(3) 0.035(3) -0.013(2) 0.008(2) -0.005(2)
C15 0.027(2) 0.033(2) 0.034(2) -0.009(2) 0.014(2) 0.0040(19)
C16 0.022(2) 0.027(2) 0.024(2) -0.0010(17) 0.0078(18) 0.0044(17)
C21 0.0104(18) 0.032(2) 0.030(2) -0.0083(18) 0.0069(17) -0.0022(16)
C22 0.020(2) 0.032(2) 0.033(2) 0.0010(19) 0.0124(19) 0.0008(17)
C23 0.016(2) 0.031(2) 0.034(2) -0.0039(19) 0.0080(19) -0.0027(17)
C24 0.024(2) 0.030(3) 0.043(3) -0.007(2) 0.018(2) 0.0021(18)
C25 0.026(2) 0.035(2) 0.031(2) -0.006(2) 0.015(2) -0.0031(19)
C26 0.021(2) 0.027(2) 0.034(2) -0.0026(19) 0.010(2) -0.0005(17)
C31 0.021(2) 0.0200(19) 0.025(2) -0.0021(17) 0.0076(18) 0.0038(16)
C32 0.024(2) 0.030(2) 0.027(2) 0.0032(18) 0.0102(19) 0.0115(18)
C33 0.030(2) 0.032(2) 0.032(2) -0.0017(19) 0.018(2) 0.0018(19)
C34 0.021(2) 0.036(3) 0.039(3) 0.000(2) 0.015(2) 0.0083(19)
C35 0.024(2) 0.028(2) 0.031(2) -0.0027(19) 0.0119(19) 0.0042(17)
C36 0.029(2) 0.028(2) 0.032(2) -0.0054(19) 0.017(2) -0.0048(18)
C41 0.021(2) 0.022(2) 0.023(2) 0.0007(17) 0.0075(18) 0.0023(16)
C42 0.026(2) 0.025(2) 0.020(2) -0.0025(17) 0.0051(18) -0.0009(17)
C43 0.041(3) 0.044(3) 0.021(2) -0.006(2) 0.006(2) 0.002(2)
C44 0.039(3) 0.049(3) 0.026(2) 0.004(2) -0.001(2) 0.019(3)
C45 0.037(3) 0.034(3) 0.036(3) -0.004(2) 0.009(2) 0.013(2)
C46 0.023(2) 0.027(2) 0.026(2) -0.0046(18) 0.0048(19) 0.0019(17)
C51 0.032(2) 0.029(2) 0.0132(19) 0.0021(17) 0.0063(18) 0.0028(18)
C52 0.037(2) 0.032(2) 0.023(2) -0.0033(18) 0.016(2) -0.0044(19)
C53 0.042(3) 0.026(2) 0.019(2) -0.0017(17) 0.012(2) -0.0099(19)
C54 0.043(3) 0.026(2) 0.023(2) 0.0018(17) 0.015(2) 0.0060(18)
C55 0.030(2) 0.031(2) 0.022(2) 0.0022(18) 0.0107(19) 0.0034(19)
C56 0.028(2) 0.024(2) 0.018(2) -0.0020(17) 0.0026(18) -0.0017(17)
C61 0.030(2) 0.023(2) 0.027(2) -0.0004(17) 0.0105(19) 0.0076(17)
C62 0.026(2) 0.029(2) 0.038(3) -0.005(2) 0.009(2) 0.0056(19)
C63 0.033(2) 0.032(2) 0.034(3) 0.000(2) 0.017(2) 0.007(2)
C64 0.038(3) 0.033(3) 0.028(2) -0.002(2) 0.016(2) 0.006(2)
C65 0.034(2) 0.023(2) 0.028(2) -0.0022(18) 0.010(2) 0.0031(19)
C66 0.026(2) 0.0205(19) 0.030(2) -0.0013(17) 0.0108(19) 0.0031(16)
C231 0.031(3) 0.036(3) 0.046(3) 0.001(2) 0.012(2) 0.005(2)
C251 0.055(3) 0.054(3) 0.047(3) -0.002(3) 0.033(3) 0.004(3)
C331 0.043(3) 0.060(3) 0.044(3) 0.012(3) 0.031(3) 0.009(3)
C351 0.026(2) 0.037(3) 0.045(3) 0.010(2) 0.013(2) 0.008(2)
C531 0.056(3) 0.030(3) 0.037(3) -0.009(2) 0.021(3) -0.011(2)
C551 0.033(3) 0.051(3) 0.053(3) -0.012(3) 0.019(3) -0.001(2)
C631 0.044(3) 0.063(4) 0.051(3) -0.002(3) 0.030(3) -0.002(3)
C651 0.042(3) 0.035(3) 0.032(3) -0.007(2) 0.010(2) -0.007(2)

loop_
_atom_type_symbol
_atom_type_description
_atom_type_scat_dispersion_real
_atom_type_scat_dispersion_imag
_atom_type_scat_source
C C 0.0033 0.0016 'International Tables Vol C Tables 4.2.6.8 and 6.1.1.4'
H H 0.0000 0.0000 'International Tables Vol C Tables 4.2.6.8 and 6.1.1.4'
N N 0.0061 0.0033 'International Tables Vol C Tables 4.2.6.8 and 6.1.1.4'
Tl Tl -2.8358 9.6688 'International Tables Vol C Tables 4.2.6.8 and 6.1.1.4'

loop_
_geom_angle_atom_site_label_1
_geom_angle_atom_site_label_2
_geom_angle_atom_site_label_3
_geom_angle
_geom_angle_site_symmetry_1
_geom_angle_site_symmetry_3
_geom_angle_publ_flag
N3 Tl N1 89.30(9) . . ?
N3 Tl Tl 53.33(7) . 2 ?
N1 Tl Tl 53.99(7) . 2 ?
N2 N1 C11 109.4(3) . . ?
N2 N1 Tl 96.2(2) . . ?
C11 N1 Tl 136.9(2) . . ?
N1 N2 N1 113.4(4) 2 . ?
N4 N3 C41 109.1(3) . . ?
N4 N3 Tl 95.6(2) . . ?
C41 N3 Tl 131.0(2) . . ?
N3 N4 N3 112.8(4) . 2 ?
C12 C11 C16 119.6(4) . . ?
C12 C11 N1 118.0(3) . . ?
C16 C11 N1 122.4(3) . . ?
C13 C12 C11 119.5(4) . . ?
C13 C12 C21 117.6(4) . . ?
C11 C12 C21 122.9(4) . . ?
C14 C13 C12 121.6(4) . . ?
C13 C14 C15 118.2(4) . . ?
C14 C15 C16 122.9(4) . . ?
C15 C16 C11 118.1(4) . . ?
C15 C16 C31 117.3(4) . . ?
C11 C16 C31 124.5(4) . . ?
C22 C21 C26 118.1(4) . . ?
C22 C21 C12 120.7(4) . . ?
C26 C21 C12 120.8(4) . . ?
C21 C22 C23 122.2(4) . . ?
C24 C23 C22 117.9(4) . . ?
C24 C23 C231 122.4(4) . . ?
C22 C23 C231 119.7(4) . . ?
C23 C24 C25 121.8(4) . . ?
C26 C25 C24 118.3(4) . . ?
C26 C25 C251 121.1(4) . . ?
C24 C25 C251 120.6(4) . . ?
C21 C26 C25 121.8(4) . . ?
C32 C31 C36 118.0(4) . . ?
C32 C31 C16 117.4(4) . . ?
C36 C31 C16 124.2(4) . . ?
C31 C32 C33 121.8(4) . . ?
C34 C33 C32 118.0(4) . . ?
C34 C33 C331 121.9(4) . . ?
C32 C33 C331 120.1(4) . . ?
C35 C34 C33 122.1(4) . . ?
C34 C35 C36 117.8(4) . . ?
C34 C35 C351 121.0(4) . . ?
C36 C35 C351 121.2(4) . . ?
C31 C36 C35 122.2(4) . . ?
C42 C41 N3 118.9(3) . . ?
C42 C41 C46 119.2(4) . . ?
N3 C41 C46 121.8(4) . . ?
C43 C42 C41 119.7(4) . . ?
C43 C42 C51 118.6(4) . . ?
C41 C42 C51 121.6(4) . . ?
C42 C43 C44 121.8(4) . . ?
C45 C44 C43 118.7(4) . . ?
C44 C45 C46 122.0(4) . . ?
C45 C46 C41 118.5(4) . . ?
C45 C46 C61 116.8(4) . . ?
C41 C46 C61 124.6(4) . . ?
C56 C51 C52 118.9(4) . . ?
C56 C51 C42 121.8(4) . . ?
C52 C51 C42 119.2(4) . . ?
C53 C52 C51 121.1(4) . . ?
C54 C53 C52 118.5(4) . . ?
C54 C53 C531 122.0(4) . . ?
C52 C53 C531 119.4(4) . . ?
C53 C54 C55 121.6(4) . . ?
C54 C55 C56 118.7(4) . . ?
C54 C55 C551 120.5(4) . . ?
C56 C55 C551 120.8(4) . . ?
C51 C56 C55 121.1(4) . . ?
C62 C61 C66 117.6(4) . . ?
C62 C61 C46 118.8(4) . . ?
C66 C61 C46 123.5(4) . . ?
C63 C62 C61 121.8(4) . . ?
C64 C63 C62 118.4(4) . . ?
C64 C63 C631 120.8(4) . . ?
C62 C63 C631 120.8(4) . . ?
C63 C64 C65 122.0(4) . . ?
C66 C65 C64 118.7(4) . . ?
C66 C65 C651 120.4(4) . . ?
C64 C65 C651 120.9(4) . . ?
C65 C66 C61 121.5(4) . . ?

loop_
_geom_bond_atom_site_label_1
_geom_bond_atom_site_label_2
_geom_bond_distance
_geom_bond_site_symmetry_2
_geom_bond_publ_flag
Tl N3 2.779(3) . ?
Tl N1 2.781(3) . ?
Tl Tl 3.4886(6) 2 ?
N1 N2 1.316(4) . ?
N1 C11 1.431(5) . ?
N2 N1 1.316(4) 2 ?
N3 N4 1.317(4) . ?
N3 C41 1.426(5) . ?
N4 N3 1.317(4) 2 ?
C11 C12 1.404(5) . ?
C11 C16 1.420(5) . ?
C12 C13 1.393(6) . ?
C12 C21 1.498(5) . ?
C13 C14 1.383(6) . ?
C14 C15 1.385(6) . ?
C15 C16 1.387(6) . ?
C16 C31 1.500(5) . ?
C21 C22 1.386(6) . ?
C21 C26 1.394(6) . ?
C22 C23 1.400(6) . ?
C23 C24 1.391(6) . ?
C23 C231 1.499(6) . ?
C24 C25 1.395(6) . ?
C25 C26 1.394(6) . ?
C25 C251 1.518(6) . ?
C31 C32 1.387(6) . ?
C31 C36 1.392(6) . ?
C32 C33 1.402(6) . ?
C33 C34 1.392(6) . ?
C33 C331 1.519(6) . ?
C34 C35 1.388(6) . ?
C35 C36 1.397(5) . ?
C35 C351 1.511(6) . ?
C41 C42 1.414(5) . ?
C41 C46 1.429(5) . ?
C42 C43 1.376(6) . ?
C42 C51 1.493(6) . ?
C43 C44 1.399(7) . ?
C44 C45 1.380(6) . ?
C45 C46 1.401(6) . ?
C46 C61 1.489(6) . ?
C51 C56 1.379(6) . ?
C51 C52 1.403(6) . ?
C52 C53 1.392(6) . ?
C53 C54 1.382(6) . ?
C53 C531 1.530(6) . ?
C54 C55 1.392(6) . ?
C55 C56 1.395(6) . ?
C55 C551 1.518(6) . ?
C61 C62 1.403(6) . ?
C61 C66 1.411(6) . ?
C62 C63 1.394(6) . ?
C63 C64 1.385(6) . ?
C63 C631 1.516(6) . ?
C64 C65 1.392(6) . ?
C65 C66 1.387(6) . ?
C65 C651 1.514(6) . ?
